data_4030325
loop_
_publ_author_name
'Novikov, Mikhail S.'
'Khlebnikov, Alexander F.'
'Rostovskii, Nikolai V.'
'Tcyrulnikov, Sergei'
'Suhanova, Anna A.'
'Zavyalov, Kirill V.'
'Yufit, Dmitry S.'

_publ_section_title
;
 Pseudopericyclic 1,5- versus Pericyclic 1,4- and 1,6-Electrocyclization
 in Electron-Poor 4-Aryl-2-azabuta-1,3-dienes: Indole Synthesis from
 2H-Azirines and Diazo Compounds.
;
_journal_issue 1
_journal_name_full 'The Journal of organic chemistry'
_journal_page_first 18
_journal_paper_doi 10.1021/jo501051n
_journal_volume 80
_journal_year 2014
_chemical_formula_moiety 'C25 H21 N O4'
_chemical_formula_sum 'C25 H21 N O4'
_chemical_formula_weight 399.43
_chemical_melting_point 449.6(15)
_chemical_name_systematic
;
Dimethyl 2-(2,3-diphenyl-1H-indol-1-yl)malonate 
;
_space_group_crystal_system orthorhombic
_space_group_IT_number 61
_space_group_name_Hall '-P 2ac 2ab'
_space_group_name_H-M_alt 'P b c a'
_symmetry_space_group_name_Hall '-P 2ac 2ab'
_symmetry_space_group_name_H-M 'P b c a'
_atom_sites_solution_hydrogens difmap
_atom_sites_solution_primary direct
_atom_sites_solution_secondary difmap
_audit_creation_date 2012-05-28
_audit_creation_method
;
  Olex2 1.2-beta
  (compiled 2012.05.09 svn.r2324, GUI svn.r4230)
;
_cell_angle_alpha 90.00
_cell_angle_beta 90.00
_cell_angle_gamma 90.00
_cell_formula_units_Z 8
_cell_length_a 15.8984(4)
_cell_length_b 12.9658(3)
_cell_length_c 19.5357(5)
_cell_measurement_reflns_used 8520
_cell_measurement_temperature 120
_cell_measurement_theta_max 25.63
_cell_measurement_theta_min 2.28
_cell_volume 4027.00(17)
_computing_cell_refinement 'SAINT v6.45A (Bruker, 2003)'
_computing_data_collection 'SMART v5.625 (Bruker, 2001)'
_computing_data_reduction 'SAINT v6.45A (Bruker, 2003)'
_computing_molecular_graphics
;
O. V. Dolomanov, L. J. Bourhis, R. J. Gildea, J. A. K. Howard and H. Puschmann,
OLEX2: a complete structure solution, refinement and analysis program.
J. Appl. Cryst. (2009). 42, 339-341.
;
_computing_publication_material
;
O. V. Dolomanov, L. J. Bourhis, R. J. Gildea, J. A. K. Howard and H. Puschmann,
OLEX2: a complete structure solution, refinement and analysis program.
J. Appl. Cryst. (2009). 42, 339-341.
;
_computing_structure_refinement
;
XL, G.M. Sheldrick, Acta Cryst.
(2008). A64, 112-122
;
_computing_structure_solution
;
XS, G.M. Sheldrick, Acta Cryst.
(2008). A64, 112-122
;
_diffrn_ambient_temperature 120
_diffrn_measured_fraction_theta_full 1.000
_diffrn_measured_fraction_theta_max 1.000
_diffrn_measurement_device_type 'Bruker SMART CCD 6000'
_diffrn_measurement_method \w-scan
_diffrn_radiation_monochromator graphite
_diffrn_radiation_type MoK\a
_diffrn_radiation_wavelength 0.71073
_diffrn_reflns_av_R_equivalents 0.0666
_diffrn_reflns_av_unetI/netI 0.0319
_diffrn_reflns_limit_h_max 21
_diffrn_reflns_limit_h_min -21
_diffrn_reflns_limit_k_max 17
_diffrn_reflns_limit_k_min -17
_diffrn_reflns_limit_l_max 26
_diffrn_reflns_limit_l_min -26
_diffrn_reflns_number 63105
_diffrn_reflns_theta_full 29.00
_diffrn_reflns_theta_max 29.00
_diffrn_reflns_theta_min 2.08
_diffrn_source 'fine-focus sealed tube'
_diffrn_source_current 10.0
_diffrn_source_power 0.3
_diffrn_source_target Mo
_diffrn_source_voltage 30.0
_exptl_absorpt_coefficient_mu 0.089
_exptl_absorpt_correction_T_max 1.0000
_exptl_absorpt_correction_T_min 0.6438
_exptl_absorpt_correction_type multi-scan
_exptl_absorpt_process_details
;
SADABS-2006/1 (Bruker,2006) was used for absorption correction.
R(int) was 0.0433 before and 0.0336 after correction.
The Ratio of minimum to maximum transmission is 0.6438.
The \l/2 correction factor is 0.0015.
;
_exptl_crystal_colour 'clear light colourless'
_exptl_crystal_colour_lustre clear
_exptl_crystal_colour_modifier light
_exptl_crystal_colour_primary colourless
_exptl_crystal_density_diffrn 1.318
_exptl_crystal_density_method 'not measured'
_exptl_crystal_description plate
_exptl_crystal_F_000 1680
_exptl_crystal_size_max 0.35
_exptl_crystal_size_mid 0.26
_exptl_crystal_size_min 0.04
_refine_diff_density_max 0.274
_refine_diff_density_min -0.227
_refine_diff_density_rms 0.048
_refine_ls_extinction_method none
_refine_ls_goodness_of_fit_ref 1.060
_refine_ls_hydrogen_treatment refall
_refine_ls_matrix_type full
_refine_ls_number_parameters 355
_refine_ls_number_reflns 5346
_refine_ls_number_restraints 0
_refine_ls_restrained_S_all 1.060
_refine_ls_R_factor_all 0.0766
_refine_ls_R_factor_gt 0.0414
_refine_ls_shift/su_max 0.000
_refine_ls_shift/su_mean 0.000
_refine_ls_structure_factor_coef Fsqd
_refine_ls_weighting_details 'calc w=1/[\s^2^(Fo^2^)+(0.0300P)^2^+2.7000P] where P=(Fo^2^+2Fc^2^)/3'
_refine_ls_weighting_scheme calc
_refine_ls_wR_factor_gt 0.0883
_refine_ls_wR_factor_ref 0.1109
_reflns_number_gt 3672
_reflns_number_total 5346
_reflns_threshold_expression >2sigma(I)
_cod_data_source_file jo501051n_si_002.cif
_cod_data_source_block 6a_dax53
_cod_depositor_comments
;
The following automatic conversions were performed:

'_chemical_melting_point' value '175-178C' was changed to '449.6(15)'
- it was converted from degrees Celsius(C) to Kelvins(K), the average
value was taken and precision was estimated.

'_diffrn_source_target'
value 'MO' changed to 'Mo' according to
/home/saulius/struct/COD-crude-data--automatic-downloads/rss-feeds/ACS/lib/dictionaries/cif_core.dic
dictionary named 'cif_core.dic' version 2.4.2 from 2011-04-26.

Automatic conversion script
Id: cif_fix_values 2935 2014-11-11 08:27:57Z andrius 

 Adding full bibliography for 4030324--4030325.cif.
;
_cod_database_code 4030325

loop_
_space_group_symop_id
_space_group_symop_operation_xyz
1 'x, y, z'
2 '-x+1/2, -y, z+1/2'
3 'x+1/2, -y+1/2, -z'
4 '-x, y+1/2, -z+1/2'
5 '-x, -y, -z'
6 'x-1/2, y, -z-1/2'
7 '-x-1/2, y-1/2, z'
8 'x, -y-1/2, z-1/2'

loop_
_atom_site_label
_atom_site_type_symbol
_atom_site_fract_x
_atom_site_fract_y
_atom_site_fract_z
_atom_site_U_iso_or_equiv
_atom_site_adp_type
_atom_site_occupancy
_atom_site_symmetry_multiplicity
_atom_site_calc_flag
O1 O 0.39700(7) 0.60067(8) 0.25086(6) 0.0271(2) Uani 1 1 d
O2 O 0.42510(7) 0.66146(9) 0.14526(6) 0.0315(3) Uani 1 1 d
O3 O 0.54311(8) 0.83994(9) 0.17348(7) 0.0361(3) Uani 1 1 d
O4 O 0.64581(8) 0.72200(9) 0.16854(7) 0.0377(3) Uani 1 1 d
N1 N 0.56919(8) 0.60980(10) 0.27252(6) 0.0220(3) Uani 1 1 d
C1 C 0.59342(9) 0.60896(11) 0.34122(7) 0.0210(3) Uani 1 1 d
C2 C 0.63249(9) 0.51702(12) 0.35558(8) 0.0226(3) Uani 1 1 d
C3 C 0.63348(9) 0.45783(11) 0.29308(8) 0.0220(3) Uani 1 1 d
C4 C 0.59282(9) 0.51734(11) 0.24260(8) 0.0220(3) Uani 1 1 d
C5 C 0.58120(10) 0.48240(12) 0.17580(8) 0.0257(3) Uani 1 1 d
C6 C 0.61382(10) 0.38671(12) 0.15944(8) 0.0275(3) Uani 1 1 d
C7 C 0.65931(10) 0.32876(12) 0.20748(9) 0.0277(3) Uani 1 1 d
C8 C 0.66873(10) 0.36256(12) 0.27422(8) 0.0254(3) Uani 1 1 d
C9 C 0.57706(9) 0.69827(12) 0.38636(7) 0.0223(3) Uani 1 1 d
C10 C 0.61296(10) 0.79451(13) 0.37253(8) 0.0272(3) Uani 1 1 d
C11 C 0.60172(12) 0.87644(13) 0.41728(9) 0.0328(4) Uani 1 1 d
C12 C 0.55451(11) 0.86346(13) 0.47602(9) 0.0321(4) Uani 1 1 d
C13 C 0.51737(11) 0.76917(13) 0.48981(9) 0.0304(4) Uani 1 1 d
C14 C 0.52838(10) 0.68677(13) 0.44534(8) 0.0271(3) Uani 1 1 d
C15 C 0.67004(10) 0.48491(12) 0.42136(8) 0.0254(3) Uani 1 1 d
C16 C 0.71631(11) 0.55378(14) 0.46147(9) 0.0299(4) Uani 1 1 d
C17 C 0.75124(12) 0.52184(16) 0.52321(9) 0.0363(4) Uani 1 1 d
C18 C 0.74156(12) 0.42123(17) 0.54559(9) 0.0399(4) Uani 1 1 d
C19 C 0.69665(12) 0.35251(16) 0.50601(9) 0.0381(4) Uani 1 1 d
C20 C 0.66086(11) 0.38304(14) 0.44430(9) 0.0317(4) Uani 1 1 d
C21 C 0.52324(9) 0.69080(11) 0.23884(8) 0.0216(3) Uani 1 1 d
C22 C 0.44329(9) 0.64967(11) 0.20435(8) 0.0226(3) Uani 1 1 d
C23 C 0.31573(11) 0.56287(15) 0.22809(11) 0.0347(4) Uani 1 1 d
C24 C 0.57867(9) 0.75058(12) 0.18862(8) 0.0239(3) Uani 1 1 d
C25 C 0.59061(15) 0.90641(16) 0.12794(11) 0.0409(5) Uani 1 1 d
H5 H 0.5533(12) 0.5251(14) 0.1404(9) 0.030(5) Uiso 1 1 d
H6 H 0.6049(11) 0.3564(14) 0.1123(10) 0.032(5) Uiso 1 1 d
H7 H 0.6848(11) 0.2654(14) 0.1930(9) 0.028(5) Uiso 1 1 d
H8 H 0.6981(12) 0.3223(14) 0.3089(9) 0.030(5) Uiso 1 1 d
H10 H 0.6469(12) 0.8022(14) 0.3310(9) 0.031(5) Uiso 1 1 d
H11 H 0.6277(13) 0.9450(16) 0.4059(10) 0.042(6) Uiso 1 1 d
H12 H 0.5478(12) 0.9195(15) 0.5082(10) 0.039(5) Uiso 1 1 d
H13 H 0.4828(12) 0.7603(15) 0.5300(10) 0.039(5) Uiso 1 1 d
H14 H 0.5014(12) 0.6185(15) 0.4545(9) 0.034(5) Uiso 1 1 d
H16 H 0.7256(11) 0.6244(15) 0.4457(9) 0.031(5) Uiso 1 1 d
H17 H 0.7843(13) 0.5748(16) 0.5515(11) 0.044(6) Uiso 1 1 d
H18 H 0.7664(13) 0.4003(15) 0.5891(10) 0.041(5) Uiso 1 1 d
H19 H 0.6878(13) 0.2803(16) 0.5203(10) 0.042(6) Uiso 1 1 d
H20 H 0.6296(13) 0.3330(16) 0.4164(10) 0.042(6) Uiso 1 1 d
H21 H 0.5036(10) 0.7404(13) 0.2727(8) 0.020(4) Uiso 1 1 d
H23A H 0.2877(18) 0.617(2) 0.1983(15) 0.089(9) Uiso 1 1 d
H23B H 0.3234(16) 0.502(2) 0.1994(13) 0.067(7) Uiso 1 1 d
H23C H 0.2833(17) 0.546(2) 0.2686(14) 0.076(8) Uiso 1 1 d
H25A H 0.5970(13) 0.8737(16) 0.0836(11) 0.045(6) Uiso 1 1 d
H25B H 0.6512(16) 0.9169(18) 0.1471(12) 0.058(7) Uiso 1 1 d
H25C H 0.5602(18) 0.971(2) 0.1264(14) 0.078(8) Uiso 1 1 d

loop_
_atom_site_aniso_label
_atom_site_aniso_U_11
_atom_site_aniso_U_22
_atom_site_aniso_U_33
_atom_site_aniso_U_23
_atom_site_aniso_U_13
_atom_site_aniso_U_12
O1 0.0238(5) 0.0293(6) 0.0283(6) 0.0024(5) -0.0007(4) -0.0058(4)
O2 0.0315(6) 0.0387(7) 0.0243(6) 0.0012(5) -0.0059(5) -0.0013(5)
O3 0.0370(7) 0.0302(6) 0.0412(7) 0.0121(5) 0.0118(6) 0.0046(5)
O4 0.0302(6) 0.0336(6) 0.0492(8) 0.0027(6) 0.0142(6) -0.0001(5)
N1 0.0232(6) 0.0236(6) 0.0191(6) -0.0018(5) -0.0009(5) 0.0024(5)
C1 0.0182(7) 0.0244(7) 0.0204(7) -0.0010(6) 0.0001(5) -0.0019(5)
C2 0.0210(7) 0.0244(7) 0.0225(7) 0.0007(6) 0.0001(6) -0.0021(6)
C3 0.0175(7) 0.0240(7) 0.0246(7) 0.0001(6) 0.0013(6) -0.0031(5)
C4 0.0191(7) 0.0230(7) 0.0238(7) -0.0006(6) 0.0019(6) -0.0011(5)
C5 0.0277(8) 0.0272(8) 0.0222(7) -0.0009(6) 0.0017(6) -0.0012(6)
C6 0.0285(8) 0.0279(8) 0.0261(8) -0.0054(6) 0.0052(6) -0.0040(6)
C7 0.0272(8) 0.0219(7) 0.0341(9) -0.0035(6) 0.0079(7) -0.0018(6)
C8 0.0222(7) 0.0223(7) 0.0319(8) 0.0015(6) 0.0021(6) -0.0014(6)
C9 0.0211(7) 0.0249(7) 0.0209(7) -0.0007(6) -0.0028(6) 0.0008(6)
C10 0.0268(8) 0.0295(8) 0.0252(8) -0.0015(6) -0.0003(6) -0.0050(6)
C11 0.0387(9) 0.0267(8) 0.0331(9) -0.0026(7) -0.0058(7) -0.0061(7)
C12 0.0384(9) 0.0312(9) 0.0268(8) -0.0077(7) -0.0066(7) 0.0039(7)
C13 0.0333(9) 0.0352(9) 0.0228(8) -0.0020(7) 0.0025(7) 0.0033(7)
C14 0.0303(8) 0.0273(8) 0.0237(8) 0.0003(6) 0.0016(6) 0.0005(6)
C15 0.0228(7) 0.0301(8) 0.0232(7) 0.0009(6) -0.0001(6) 0.0026(6)
C16 0.0279(8) 0.0337(9) 0.0280(8) -0.0035(7) -0.0036(7) 0.0037(7)
C17 0.0329(9) 0.0489(11) 0.0273(8) -0.0076(8) -0.0071(7) 0.0091(8)
C18 0.0377(10) 0.0583(12) 0.0236(8) 0.0043(8) -0.0011(7) 0.0160(9)
C19 0.0388(10) 0.0427(10) 0.0329(9) 0.0128(8) 0.0032(8) 0.0074(8)
C20 0.0315(9) 0.0333(9) 0.0302(8) 0.0053(7) 0.0006(7) -0.0004(7)
C21 0.0222(7) 0.0225(7) 0.0202(7) 0.0000(6) 0.0006(6) 0.0013(6)
C22 0.0238(7) 0.0206(7) 0.0233(7) -0.0005(6) -0.0005(6) 0.0014(6)
C23 0.0254(8) 0.0375(10) 0.0411(10) -0.0042(8) -0.0009(8) -0.0097(7)
C24 0.0243(7) 0.0235(7) 0.0239(7) -0.0016(6) 0.0010(6) -0.0020(6)
C25 0.0517(12) 0.0330(10) 0.0379(10) 0.0090(8) 0.0108(9) -0.0049(9)

loop_
_atom_type_symbol
_atom_type_description
_atom_type_scat_dispersion_real
_atom_type_scat_dispersion_imag
_atom_type_scat_source
C C 0.0033 0.0016 'International Tables Vol C Tables 4.2.6.8 and 6.1.1.4'
H H 0.0000 0.0000 'International Tables Vol C Tables 4.2.6.8 and 6.1.1.4'
N N 0.0061 0.0033 'International Tables Vol C Tables 4.2.6.8 and 6.1.1.4'
O O 0.0106 0.0060 'International Tables Vol C Tables 4.2.6.8 and 6.1.1.4'

loop_
_geom_angle_atom_site_label_1
_geom_angle_atom_site_label_2
_geom_angle_atom_site_label_3
_geom_angle
C22 O1 C23 116.37(13)
C24 O3 C25 115.78(14)
C1 N1 C21 125.83(12)
C4 N1 C1 108.90(12)
C4 N1 C21 125.19(12)
N1 C1 C9 121.24(13)
C2 C1 N1 109.15(13)
C2 C1 C9 129.61(14)
C1 C2 C3 107.09(13)
C1 C2 C15 127.25(14)
C3 C2 C15 125.61(14)
C4 C3 C2 107.22(13)
C8 C3 C2 133.94(14)
C8 C3 C4 118.73(14)
N1 C4 C3 107.63(13)
N1 C4 C5 129.82(14)
C5 C4 C3 122.55(14)
C4 C5 H5 122.1(10)
C6 C5 C4 117.30(15)
C6 C5 H5 120.5(10)
C5 C6 C7 121.30(15)
C5 C6 H6 120.5(11)
C7 C6 H6 118.2(10)
C6 C7 H7 118.7(11)
C8 C7 C6 121.10(15)
C8 C7 H7 120.2(11)
C3 C8 H8 118.7(11)
C7 C8 C3 118.83(15)
C7 C8 H8 122.5(11)
C10 C9 C1 120.79(14)
C14 C9 C1 120.40(14)
C14 C9 C10 118.75(14)
C9 C10 H10 118.4(11)
C11 C10 C9 120.60(15)
C11 C10 H10 121.0(11)
C10 C11 H11 119.0(12)
C12 C11 C10 120.01(16)
C12 C11 H11 121.0(12)
C11 C12 C13 120.07(16)
C11 C12 H12 120.6(12)
C13 C12 H12 119.3(12)
C12 C13 C14 120.29(16)
C12 C13 H13 120.4(12)
C14 C13 H13 119.3(12)
C9 C14 H14 118.7(11)
C13 C14 C9 120.28(15)
C13 C14 H14 121.0(11)
C16 C15 C2 121.38(15)
C16 C15 C20 118.52(15)
C20 C15 C2 120.09(15)
C15 C16 H16 120.1(11)
C17 C16 C15 120.41(17)
C17 C16 H16 119.5(11)
C16 C17 H17 118.2(12)
C18 C17 C16 120.67(18)
C18 C17 H17 121.1(11)
C17 C18 H18 119.5(12)
C19 C18 C17 119.30(17)
C19 C18 H18 121.2(12)
C18 C19 C20 120.93(18)
C18 C19 H19 121.9(12)
C20 C19 H19 117.2(12)
C15 C20 H20 119.8(12)
C19 C20 C15 120.16(17)
C19 C20 H20 120.0(12)
N1 C21 C22 111.59(12)
N1 C21 C24 111.76(12)
N1 C21 H21 109.5(9)
C22 C21 H21 105.2(10)
C24 C21 C22 111.82(12)
C24 C21 H21 106.6(10)
O1 C22 C21 108.92(12)
O2 C22 O1 125.76(14)
O2 C22 C21 125.31(14)
O1 C23 H23A 109.6(16)
O1 C23 H23B 109.7(15)
O1 C23 H23C 107.4(16)
H23A C23 H23B 106(2)
H23A C23 H23C 113(2)
H23B C23 H23C 111(2)
O3 C24 C21 109.94(13)
O4 C24 O3 125.42(15)
O4 C24 C21 124.58(15)
O3 C25 H25A 110.0(13)
O3 C25 H25B 109.8(13)
O3 C25 H25C 105.9(16)
H25A C25 H25B 106.3(18)
H25A C25 H25C 114(2)
H25B C25 H25C 111(2)

loop_
_geom_bond_atom_site_label_1
_geom_bond_atom_site_label_2
_geom_bond_distance
O1 C22 1.3308(18)
O1 C23 1.452(2)
O2 C22 1.1997(18)
O3 C24 1.3227(19)
O3 C25 1.451(2)
O4 C24 1.1961(19)
N1 C1 1.3963(18)
N1 C4 1.3857(19)
N1 C21 1.4385(19)
C1 C2 1.373(2)
C1 C9 1.479(2)
C2 C3 1.442(2)
C2 C15 1.477(2)
C3 C4 1.409(2)
C3 C8 1.405(2)
C4 C5 1.394(2)
C5 C6 1.382(2)
C5 H5 0.991(18)
C6 C7 1.403(2)
C6 H6 1.011(19)
C7 C8 1.384(2)
C7 H7 0.959(18)
C8 H8 0.975(19)
C9 C10 1.398(2)
C9 C14 1.396(2)
C10 C11 1.387(2)
C10 H10 0.979(19)
C11 C12 1.381(3)
C11 H11 1.01(2)
C12 C13 1.384(2)
C12 H12 0.97(2)
C13 C14 1.388(2)
C13 H13 0.97(2)
C14 H14 1.000(19)
C15 C16 1.397(2)
C15 C20 1.402(2)
C16 C17 1.391(2)
C16 H16 0.978(19)
C17 C18 1.384(3)
C17 H17 1.03(2)
C18 C19 1.379(3)
C18 H18 0.97(2)
C19 C20 1.391(2)
C19 H19 0.99(2)
C20 H20 0.98(2)
C21 C22 1.534(2)
C21 C24 1.530(2)
C21 H21 0.974(16)
C23 H23A 1.01(3)
C23 H23B 0.97(3)
C23 H23C 0.97(3)
C25 H25A 0.97(2)
C25 H25B 1.04(2)
C25 H25C 0.97(3)

loop_
_geom_torsion_atom_site_label_1
_geom_torsion_atom_site_label_2
_geom_torsion_atom_site_label_3
_geom_torsion_atom_site_label_4
_geom_torsion
N1 C1 C2 C3 0.48(16)
N1 C1 C2 C15 178.12(14)
N1 C1 C9 C10 -61.9(2)
N1 C1 C9 C14 120.90(16)
N1 C4 C5 C6 178.21(15)
N1 C21 C22 O1 55.42(16)
N1 C21 C22 O2 -125.71(16)
N1 C21 C24 O3 -162.44(13)
N1 C21 C24 O4 14.7(2)
C1 N1 C4 C3 -0.70(16)
C1 N1 C4 C5 179.07(15)
C1 N1 C21 C22 -125.02(15)
C1 N1 C21 C24 108.95(16)
C1 C2 C3 C4 -0.90(16)
C1 C2 C3 C8 175.13(16)
C1 C2 C15 C16 -40.4(2)
C1 C2 C15 C20 140.62(17)
C1 C9 C10 C11 -175.97(15)
C1 C9 C14 C13 176.06(15)
C2 C1 C9 C10 117.26(18)
C2 C1 C9 C14 -59.9(2)
C2 C3 C4 N1 0.98(16)
C2 C3 C4 C5 -178.81(14)
C2 C3 C8 C7 -178.24(16)
C2 C15 C16 C17 -179.90(15)
C2 C15 C20 C19 179.57(15)
C3 C2 C15 C16 136.78(16)
C3 C2 C15 C20 -42.2(2)
C3 C4 C5 C6 -2.1(2)
C4 N1 C1 C2 0.13(16)
C4 N1 C1 C9 179.48(13)
C4 N1 C21 C22 51.47(19)
C4 N1 C21 C24 -74.56(18)
C4 C3 C8 C7 -2.6(2)
C4 C5 C6 C7 -2.2(2)
C5 C6 C7 C8 4.0(2)
C6 C7 C8 C3 -1.5(2)
C8 C3 C4 N1 -175.76(13)
C8 C3 C4 C5 4.5(2)
C9 C1 C2 C3 -178.80(14)
C9 C1 C2 C15 -1.2(3)
C9 C10 C11 C12 -0.2(3)
C10 C9 C14 C13 -1.2(2)
C10 C11 C12 C13 -0.9(3)
C11 C12 C13 C14 1.0(3)
C12 C13 C14 C9 0.1(3)
C14 C9 C10 C11 1.2(2)
C15 C2 C3 C4 -178.59(14)
C15 C2 C3 C8 -2.6(3)
C15 C16 C17 C18 0.7(3)
C16 C15 C20 C19 0.6(2)
C16 C17 C18 C19 -0.1(3)
C17 C18 C19 C20 -0.3(3)
C18 C19 C20 C15 0.0(3)
C20 C15 C16 C17 -0.9(2)
C21 N1 C1 C2 177.10(13)
C21 N1 C1 C9 -3.6(2)
C21 N1 C4 C3 -177.69(13)
C21 N1 C4 C5 2.1(2)
C22 C21 C24 O3 71.66(16)
C22 C21 C24 O4 -111.21(17)
C23 O1 C22 O2 -3.1(2)
C23 O1 C22 C21 175.77(13)
C24 C21 C22 O1 -178.58(12)
C24 C21 C22 O2 0.3(2)
C25 O3 C24 O4 0.8(3)
C25 O3 C24 C21 177.93(15)
